data_7103918
loop_
_publ_author_name
'Kidowaki, Masatoshi'
'Tamaoki, Nobuyuki'

_publ_section_title
;
 Unique crystal structures of donor--acceptor complexes: crossed
 arrangement of two charge-transfer columns
;
_journal_issue 2
_journal_name_full 'Chemical communications (Cambridge, England)'
_journal_page_first 290
_journal_page_last 291
_journal_paper_doi 10.1039/b207809k
_journal_year 2003
_chemical_formula_moiety 'C14 H6 O8 S2, C12 H14 N2, 2(C6 H6 O2), 2(H2 O)'
_chemical_formula_sum 'C38 H36 N2 O14 S2'
_chemical_formula_weight 808.83
_space_group_IT_number 2
_symmetry_cell_setting triclinic
_symmetry_Int_Tables_number 2
_symmetry_space_group_name_Hall '-P 1'
_symmetry_space_group_name_H-M 'P -1'
_atom_sites_solution_hydrogens geom
_atom_sites_solution_primary direct
_atom_sites_solution_secondary difmap
_cell_angle_alpha 96.15(2)
_cell_angle_beta 102.40(2)
_cell_angle_gamma 98.27(1)
_cell_formula_units_Z 1
_cell_length_a 7.129(4)
_cell_length_b 8.636(5)
_cell_length_c 15.185(8)
_cell_measurement_reflns_used 25
_cell_measurement_temperature 296.2
_cell_measurement_theta_max 14.9
_cell_measurement_theta_min 11.3
_cell_volume 894.3(9)
_computing_data_reduction 'teXsan Ver. 1.11'
_computing_publication_material 'teXsan Ver. 1.11'
_computing_structure_refinement 'teXsan Ver. 1.10'
_computing_structure_solution SIR92
_diffrn_measured_fraction_theta_full 0.9882
_diffrn_measured_fraction_theta_max 0.9882
_diffrn_measurement_device_type 'Enraf-Nonius CAD4'
_diffrn_measurement_method \w
_diffrn_radiation_type 'Cu K\a'
_diffrn_radiation_wavelength 1.5418
_diffrn_reflns_av_R_equivalents 0.013
_diffrn_reflns_limit_h_max 8
_diffrn_reflns_limit_h_min -8
_diffrn_reflns_limit_k_max 10
_diffrn_reflns_limit_k_min -10
_diffrn_reflns_limit_l_max 18
_diffrn_reflns_limit_l_min 0
_diffrn_reflns_number 3471
_diffrn_reflns_theta_full 69.86
_diffrn_reflns_theta_max 69.86
_diffrn_standards_decay_% 0.037
_diffrn_standards_interval_count 150
_diffrn_standards_number 3
_exptl_absorpt_coefficient_mu 2.010
_exptl_absorpt_correction_T_max 0.900
_exptl_absorpt_correction_T_min 0.880
_exptl_absorpt_correction_type psi-scan
_exptl_absorpt_process_details '(North, Phillips & Mathews, 1968)'
_exptl_crystal_colour red
_exptl_crystal_density_diffrn 1.502
_exptl_crystal_density_method 'not measured'
_exptl_crystal_description needle
_exptl_crystal_F_000 422
_exptl_crystal_size_max 0.400
_exptl_crystal_size_mid 0.050
_exptl_crystal_size_min 0.050
_refine_diff_density_max 0.428
_refine_diff_density_min -0.483
_refine_diff_density_rms 0.066
_refine_ls_extinction_method none
_refine_ls_goodness_of_fit_ref 1.345
_refine_ls_hydrogen_treatment mixed
_refine_ls_matrix_type full
_refine_ls_number_parameters 259
_refine_ls_number_reflns 3341
_refine_ls_number_restraints 3
_refine_ls_restrained_S_all 1.344
_refine_ls_R_factor_all 0.0616
_refine_ls_R_factor_gt 0.0524
_refine_ls_shift/su_max 0.029
_refine_ls_shift/su_mean 0.002
_refine_ls_structure_factor_coef Fsqd
_refine_ls_weighting_details 'calc w=1/[\s^2^(Fo^2^)+(0.1000P)^2^+0.0000P] where P=(Fo^2^+2Fc^2^)/3'
_refine_ls_weighting_scheme calc
_refine_ls_wR_factor_gt 0.1637
_refine_ls_wR_factor_ref 0.1694
_reflns_number_gt 2810
_reflns_number_total 3341
_reflns_threshold_expression F^2^>2.0\s(F^2^)
_cod_duplicate_entry 7113531
_cod_data_source_file b207809k.txt
_cod_data_source_block c1
_cod_depositor_comments
;
 Adding quotes around the values of the _atom_type_scat_source data item.

 Antanas Vaitkus,
 2018-07-07
;
_cod_original_formula_sum 'C38 H36 N2 O14 S2 '
_cod_database_code 7103918

loop_
_symmetry_equiv_pos_as_xyz
x,y,z
-x,-y,-z

loop_
_atom_site_label
_atom_site_type_symbol
_atom_site_fract_x
_atom_site_fract_y
_atom_site_fract_z
_atom_site_U_iso_or_equiv
_atom_site_adp_type
_atom_site_occupancy
_atom_site_symmetry_multiplicity
_atom_site_calc_flag
_atom_site_refinement_flags
_atom_site_disorder_assembly
_atom_site_disorder_group
S1 S 0.37996(8) 0.12100(7) 0.25444(4) 0.0455(2) Uani 1 1 d . . .
O1 O 0.3773(4) 0.2499(2) 0.32280(14) 0.0724(6) Uani 1 1 d . . .
O2 O 0.5508(3) 0.0483(3) 0.27678(14) 0.0645(5) Uani 1 1 d . . .
O3 O 0.2020(3) 0.0059(2) 0.22985(14) 0.0645(5) Uani 1 1 d . . .
O4 O 0.3821(3) 0.3165(2) -0.16328(12) 0.0592(5) Uani 1 1 d . . .
O5 O -0.0365(3) 0.4547(2) 0.17369(13) 0.0618(5) Uani 1 1 d . . .
O6 O 0.8627(3) 0.1467(3) 0.19130(16) 0.0678(6) Uani 1 1 d D . .
O7 O 0.7045(3) 0.6681(3) 0.51592(14) 0.0703(6) Uani 1 1 d . . .
N1 N 1.2281(3) 0.7596(2) 0.37137(13) 0.0445(5) Uani 1 1 d . . .
C1 C 0.3954(3) 0.2057(3) 0.15407(15) 0.0406(5) Uani 1 1 d . . .
C2 C 0.4686(3) 0.3648(3) 0.15982(15) 0.0415(5) Uani 1 1 d . . .
C3 C 0.4831(3) 0.4293(2) 0.08119(14) 0.0376(5) Uani 1 1 d . . .
C4 C 0.4250(3) 0.3333(2) -0.00349(15) 0.0392(5) Uani 1 1 d . . .
C5 C 0.3536(4) 0.1732(3) -0.00800(16) 0.0477(5) Uani 1 1 d . . .
C6 C 0.3386(4) 0.1100(3) 0.06985(18) 0.0491(5) Uani 1 1 d . . .
C7 C 0.4375(3) 0.3997(3) -0.08903(15) 0.0412(5) Uani 1 1 d . . .
C8 C 1.3130(4) 0.8172(3) 0.4573(2) 0.0621(7) Uani 1 1 d . . .
C9 C 1.2277(4) 0.9113(4) 0.50957(18) 0.0632(7) Uani 1 1 d . . .
C10 C 1.0472(3) 0.9489(2) 0.47216(15) 0.0418(5) Uani 1 1 d . . .
C11 C 0.9586(4) 0.8833(3) 0.38306(16) 0.0488(5) Uani 1 1 d . . .
C12 C 1.0511(4) 0.7887(3) 0.33413(17) 0.0505(6) Uani 1 1 d . . .
C13 C 1.3321(4) 0.6650(3) 0.3171(2) 0.0606(7) Uani 1 1 d . . .
C14 C 0.8517(4) 0.5825(3) 0.51040(16) 0.0465(5) Uani 1 1 d . . .
C15 C 1.0055(4) 0.5868(3) 0.58224(17) 0.0526(6) Uani 1 1 d . . .
C16 C 0.8469(4) 0.4963(4) 0.42769(18) 0.0581(7) Uani 1 1 d . . .
C17 C -0.0184(3) 0.4749(3) 0.08697(17) 0.0484(5) Uani 1 1 d . . .
C18 C 0.0498(4) 0.6242(3) 0.07012(18) 0.0534(6) Uani 1 1 d . . .
C19 C 0.0676(4) 0.6489(3) -0.01649(18) 0.0506(6) Uani 1 1 d . . .
H1 H 0.5096 0.4307 0.2182 0.048 Uiso 1 1 calc . . .
H2 H 0.3160 0.1064 -0.0653 0.056 Uiso 1 1 calc . . .
H3 H 0.2885 -0.0001 0.0660 0.058 Uiso 1 1 calc . . .
H4 H 1.4399 0.7948 0.4828 0.073 Uiso 1 1 calc . . .
H5 H 1.2907 0.9505 0.5719 0.072 Uiso 1 1 calc . . .
H6 H 0.8334 0.9062 0.3555 0.057 Uiso 1 1 calc . . .
H7 H 0.9861 0.7405 0.2728 0.060 Uiso 1 1 calc . . .
H8 H 1.4513 0.7250 0.3131 0.071 Uiso 1 1 calc . . .
H9 H 1.3589 0.5729 0.3446 0.071 Uiso 1 1 calc . . .
H10 H 1.2525 0.6299 0.2568 0.071 Uiso 1 1 calc . . .
H11 H 1.0103 0.6479 0.6399 0.061 Uiso 1 1 calc . . .
H12 H 0.7399 0.4942 0.3767 0.067 Uiso 1 1 calc . . .
H13 H 0.0820 0.7106 0.1186 0.064 Uiso 1 1 calc . . .
H14 H 0.1151 0.7538 -0.0282 0.060 Uiso 1 1 calc . . .
H15 H 0.770(3) 0.117(4) 0.2263(19) 0.085 Uiso 1 1 d D . .
H16 H 0.971(3) 0.095(4) 0.210(2) 0.085 Uiso 1 1 d D . .

loop_
_atom_site_aniso_label
_atom_site_aniso_U_11
_atom_site_aniso_U_22
_atom_site_aniso_U_33
_atom_site_aniso_U_23
_atom_site_aniso_U_13
_atom_site_aniso_U_12
S1 0.0429(4) 0.0521(4) 0.0473(3) 0.0140(2) 0.0169(2) 0.0130(2)
O1 0.1058(17) 0.0653(12) 0.0582(12) 0.0070(9) 0.0435(12) 0.0189(11)
O2 0.0535(11) 0.0918(14) 0.0610(11) 0.0338(10) 0.0169(9) 0.0314(10)
O3 0.0510(11) 0.0688(12) 0.0759(13) 0.0268(10) 0.0180(9) 0.0008(9)
O4 0.0858(14) 0.0462(9) 0.0413(9) -0.0033(7) 0.0158(9) 0.0030(9)
O5 0.0673(12) 0.0700(12) 0.0471(10) 0.0054(8) 0.0150(8) 0.0079(9)
O6 0.0528(12) 0.0755(13) 0.0842(14) 0.0249(11) 0.0250(10) 0.0172(10)
O7 0.0699(13) 0.0937(15) 0.0605(11) 0.0144(10) 0.0184(10) 0.0499(12)
N1 0.0470(11) 0.0441(10) 0.0455(11) 0.0086(8) 0.0134(8) 0.0120(8)
C1 0.0333(11) 0.0459(11) 0.0458(12) 0.0090(9) 0.0114(9) 0.0114(8)
C2 0.0396(12) 0.0450(11) 0.0417(11) 0.0044(9) 0.0117(9) 0.0115(9)
C3 0.0348(11) 0.0395(11) 0.0399(11) 0.0031(8) 0.0103(8) 0.0108(8)
C4 0.0384(11) 0.0402(10) 0.0396(11) 0.0029(9) 0.0104(8) 0.0089(8)
C5 0.0543(14) 0.0406(11) 0.0449(12) -0.0008(9) 0.0096(10) 0.0055(10)
C6 0.0533(14) 0.0412(11) 0.0507(13) 0.0055(10) 0.0099(11) 0.0052(10)
C7 0.0449(12) 0.0410(11) 0.0371(10) -0.0012(8) 0.0099(9) 0.0098(9)
C8 0.0541(16) 0.0728(17) 0.0583(15) 0.0027(13) 0.0000(12) 0.0319(13)
C9 0.0607(17) 0.0807(18) 0.0463(14) -0.0039(13) -0.0011(12) 0.0362(14)
C10 0.0433(12) 0.0435(11) 0.0426(11) 0.0133(9) 0.0121(9) 0.0121(9)
C11 0.0425(13) 0.0636(14) 0.0416(12) 0.0098(10) 0.0090(9) 0.0130(10)
C12 0.0458(13) 0.0611(14) 0.0455(13) 0.0068(11) 0.0119(10) 0.0110(11)
C13 0.0587(16) 0.0648(16) 0.0610(16) -0.0032(13) 0.0185(13) 0.0213(13)
C14 0.0477(13) 0.0493(12) 0.0480(13) 0.0106(10) 0.0157(10) 0.0165(10)
C15 0.0613(16) 0.0555(13) 0.0428(12) 0.0011(10) 0.0139(11) 0.0172(12)
C16 0.0547(15) 0.0742(17) 0.0439(13) 0.0025(12) 0.0031(11) 0.0232(13)
C17 0.0392(12) 0.0570(13) 0.0485(13) 0.0049(10) 0.0097(10) 0.0095(10)
C18 0.0524(14) 0.0532(13) 0.0505(13) -0.0011(10) 0.0085(11) 0.0070(11)
C19 0.0466(13) 0.0500(12) 0.0530(13) 0.0024(10) 0.0104(11) 0.0066(10)

loop_
_atom_type_symbol
_atom_type_description
_atom_type_scat_dispersion_real
_atom_type_scat_dispersion_imag
_atom_type_scat_source
S S 0.1246 0.1234 'International Tables Vol C Tables 4.2.6.8 and 6.1.1.4'
C C 0.0033 0.0016 'International Tables Vol C Tables 4.2.6.8 and 6.1.1.4'
O O 0.0106 0.0060 'International Tables Vol C Tables 4.2.6.8 and 6.1.1.4'
N N 0.0061 0.0033 'International Tables Vol C Tables 4.2.6.8 and 6.1.1.4'
H H 0.0000 0.0000 'International Tables Vol C Tables 4.2.6.8 and 6.1.1.4'

loop_
_geom_angle_atom_site_label_1
_geom_angle_atom_site_label_2
_geom_angle_atom_site_label_3
_geom_angle
_geom_angle_site_symmetry_1
_geom_angle_site_symmetry_3
_geom_angle_publ_flag
O2 S1 O1 112.82(14) . . ?
O2 S1 O3 112.17(13) . . ?
O1 S1 O3 113.51(14) . . ?
O2 S1 C1 105.83(10) . . ?
O1 S1 C1 106.20(12) . . ?
O3 S1 C1 105.53(11) . . ?
H15 O6 H16 107(2) . . ?
C8 N1 C12 120.0(2) . . ?
C8 N1 C13 119.3(2) . . ?
C12 N1 C13 120.7(2) . . ?
C2 C1 C6 120.2(2) . . ?
C2 C1 S1 120.24(18) . . ?
C6 C1 S1 119.52(17) . . ?
C1 C2 C3 119.8(2) . . ?
C1 C2 H1 120 . . ?
C3 C2 H1 120.0 . . ?
C2 C3 C4 119.9(2) . . ?
C2 C3 C7 118.9(2) . 2_665 ?
C4 C3 C7 121.17(19) . 2_665 ?
C5 C4 C3 119.5(2) . . ?
C5 C4 C7 119.4(2) . . ?
C3 C4 C7 121.05(19) . . ?
C6 C5 C4 120.4(2) . . ?
C6 C5 H2 119.5 . . ?
C4 C5 H2 120.1 . . ?
C5 C6 C1 120.1(2) . . ?
C5 C6 H3 119.8 . . ?
C1 C6 H3 120.1 . . ?
O4 C7 C3 121.2(2) . 2_665 ?
O4 C7 C4 121.1(2) . . ?
C3 C7 C4 117.77(19) 2_665 . ?
N1 C8 C9 121.9(2) . . ?
N1 C8 H4 118.7 . . ?
C9 C8 H4 119.4 . . ?
C8 C9 C10 119.7(2) . . ?
C8 C9 H5 120.5 . . ?
C10 C9 H5 119.8 . . ?
C11 C10 C9 117.4(2) . . ?
C11 C10 C10 122.2(3) . 2_776 ?
C9 C10 C10 120.4(3) . 2_776 ?
C12 C11 C10 120.2(2) . . ?
C12 C11 H6 120.4 . . ?
C10 C11 H6 119.4 . . ?
N1 C12 C11 120.7(2) . . ?
N1 C12 H7 119.7 . . ?
C11 C12 H7 119.6 . . ?
N1 C13 H8 111.0 . . ?
N1 C13 H9 110.1 . . ?
H8 C13 H9 108.9 . . ?
N1 C13 H10 110.0 . . ?
H8 C13 H10 109.0 . . ?
H9 C13 H10 107.8 . . ?
C15 C14 O7 122.2(2) . . ?
C15 C14 C16 119.3(2) . . ?
O7 C14 C16 118.4(2) . . ?
C14 C15 C16 120.1(2) . 2_766 ?
C14 C15 H11 119.6 . . ?
C16 C15 H11 120.3 2_766 . ?
C15 C16 C14 120.6(2) 2_766 . ?
C15 C16 H12 119.8 2_766 . ?
C14 C16 H12 119.6 . . ?
C19 C17 O5 122.0(2) 2_565 . ?
C19 C17 C18 119.1(2) 2_565 . ?
O5 C17 C18 118.9(2) . . ?
C17 C18 C19 120.4(2) . . ?
C17 C18 H13 119.3 . . ?
C19 C18 H13 120.4 . . ?
C17 C19 C18 120.6(2) 2_565 . ?
C17 C19 H14 119.2 2_565 . ?
C18 C19 H14 120.2 . . ?

loop_
_geom_bond_atom_site_label_1
_geom_bond_atom_site_label_2
_geom_bond_distance
_geom_bond_site_symmetry_2
_geom_bond_publ_flag
S1 O2 1.442(2) . ?
S1 O1 1.444(2) . ?
S1 O3 1.446(2) . ?
S1 C1 1.777(2) . ?
O4 C7 1.223(3) . ?
O5 C17 1.377(3) . ?
O6 H15 0.96(3) . ?
O6 H16 0.95(3) . ?
O7 C14 1.379(3) . ?
N1 C8 1.324(3) . ?
N1 C12 1.338(3) . ?
N1 C13 1.479(3) . ?
C1 C2 1.385(3) . ?
C1 C6 1.392(3) . ?
C2 C3 1.388(3) . ?
C2 H1 0.963 . ?
C3 C4 1.399(3) . ?
C3 C7 1.486(3) 2_665 ?
C4 C5 1.392(3) . ?
C4 C7 1.490(3) . ?
C5 C6 1.372(4) . ?
C5 H2 0.953 . ?
C6 H3 0.957 . ?
C7 C3 1.486(3) 2_665 ?
C8 C9 1.367(4) . ?
C8 H4 0.960 . ?
C9 C10 1.389(4) . ?
C9 H5 0.958 . ?
C10 C11 1.384(3) . ?
C10 C10 1.484(4) 2_776 ?
C11 C12 1.375(4) . ?
C11 H6 0.958 . ?
C12 H7 0.965 . ?
C13 H8 0.947 . ?
C13 H9 0.961 . ?
C13 H10 0.959 . ?
C14 C15 1.364(4) . ?
C14 C16 1.381(4) . ?
C15 C16 1.381(4) 2_766 ?
C15 H11 0.964 . ?
C16 C15 1.381(4) 2_766 ?
C16 H12 0.960 . ?
C17 C19 1.377(3) 2_565 ?
C17 C18 1.381(4) . ?
C18 C19 1.384(4) . ?
C18 H13 0.955 . ?
C19 C17 1.377(3) 2_565 ?
C19 H14 0.969 . ?

loop_
_geom_torsion_atom_site_label_1
_geom_torsion_atom_site_label_2
_geom_torsion_atom_site_label_3
_geom_torsion_atom_site_label_4
_geom_torsion
_geom_torsion_site_symmetry_1
_geom_torsion_site_symmetry_2
_geom_torsion_site_symmetry_3
_geom_torsion_site_symmetry_4
_geom_torsion_publ_flag
O2 S1 C1 C2 -97.7(2) . . . . ?
O1 S1 C1 C2 22.5(2) . . . . ?
O3 S1 C1 C2 143.27(19) . . . . ?
O2 S1 C1 C6 80.5(2) . . . . ?
O1 S1 C1 C6 -159.4(2) . . . . ?
O3 S1 C1 C6 -38.6(2) . . . . ?
C6 C1 C2 C3 0.8(3) . . . . ?
S1 C1 C2 C3 178.93(16) . . . . ?
C1 C2 C3 C4 -0.4(3) . . . . ?
C1 C2 C3 C7 -179.88(19) . . . 2_665 ?
C2 C3 C4 C5 -0.2(3) . . . . ?
C7 C3 C4 C5 179.2(2) 2_665 . . . ?
C2 C3 C4 C7 179.5(2) . . . . ?
C7 C3 C4 C7 -1.1(4) 2_665 . . . ?
C3 C4 C5 C6 0.5(4) . . . . ?
C7 C4 C5 C6 -179.2(2) . . . . ?
C4 C5 C6 C1 -0.2(4) . . . . ?
C2 C1 C6 C5 -0.5(4) . . . . ?
S1 C1 C6 C5 -178.64(19) . . . . ?
C5 C4 C7 O4 1.6(4) . . . . ?
C3 C4 C7 O4 -178.1(2) . . . . ?
C5 C4 C7 C3 -179.2(2) . . . 2_665 ?
C3 C4 C7 C3 1.0(3) . . . 2_665 ?
C12 N1 C8 C9 -2.2(5) . . . . ?
C13 N1 C8 C9 177.1(3) . . . . ?
N1 C8 C9 C10 -0.2(5) . . . . ?
C8 C9 C10 C11 2.2(4) . . . . ?
C8 C9 C10 C10 -179.8(3) . . . 2_776 ?
C9 C10 C11 C12 -1.7(4) . . . . ?
C10 C10 C11 C12 -179.7(3) 2_776 . . . ?
C8 N1 C12 C11 2.6(4) . . . . ?
C13 N1 C12 C11 -176.6(2) . . . . ?
C10 C11 C12 N1 -0.6(4) . . . . ?
O7 C14 C15 C16 -177.5(2) . . . 2_766 ?
C16 C14 C15 C16 -0.9(5) . . . 2_766 ?
C15 C14 C16 C15 0.9(5) . . . 2_766 ?
O7 C14 C16 C15 177.6(2) . . . 2_766 ?
C19 C17 C18 C19 0.2(4) 2_565 . . . ?
O5 C17 C18 C19 -179.3(2) . . . . ?
C17 C18 C19 C17 -0.2(4) . . . 2_565 ?
